data_7043524
loop_
_publ_author_name
'Singh, Poornima'
'Singh, Ajai kumar'

_publ_section_title
;
 Palladium(II) complexes of N, N-diphenylacetamide based thio/selenoethers
 and flower shaped Pd16S7 and prismatic Pd17Se15 nano-particles tailored
 from them as catalysts for C&#x2212;C and C&#x2212;O coupling
;
_journal_name_full 'Dalton Trans.'
_journal_paper_doi 10.1039/C7DT01279A
_journal_year 2017
_chemical_formula_moiety 'C28 H24 N2 O2 S'
_chemical_formula_sum 'C28 H24 N2 O2 S'
_chemical_formula_weight 452.55
_chemical_name_systematic
; 
 ? 
;
_space_group_IT_number 5
_symmetry_cell_setting monoclinic
_symmetry_space_group_name_Hall 'C 2y'
_symmetry_space_group_name_H-M 'C 1 2 1'
_atom_sites_solution_hydrogens geom
_atom_sites_solution_primary direct
_atom_sites_solution_secondary difmap
_audit_block_doi 10.5517/ccdc.csd.cc1n5d3b
_audit_creation_method SHELXL-97
_audit_update_record
;
2016-12-26 deposited with the CCDC.
2017-07-05 downloaded from the CCDC.
;
_cell_angle_alpha 90.00
_cell_angle_beta 120.633(8)
_cell_angle_gamma 90.00
_cell_formula_units_Z 2
_cell_length_a 17.766(7)
_cell_length_b 5.557(2)
_cell_length_c 13.792(5)
_cell_measurement_reflns_used 510
_cell_measurement_temperature 298(2)
_cell_measurement_theta_max 14.81
_cell_measurement_theta_min 2.32
_cell_volume 1171.6(8)
_computing_cell_refinement 'Bruker SMART'
_computing_data_collection 'Bruker SMART'
_computing_data_reduction 'Bruker SAINT'
_computing_molecular_graphics 'Bruker SHELXTL'
_computing_publication_material 'Bruker SHELXTL'
_computing_structure_refinement 'SHELXL-97 (Sheldrick, 1997)'
_computing_structure_solution 'SHELXS-97 (Sheldrick, 1990)'
_diffrn_ambient_temperature 298(2)
_diffrn_measured_fraction_theta_full 0.997
_diffrn_measured_fraction_theta_max 0.997
_diffrn_measurement_device_type 'CCD area detector'
_diffrn_measurement_method 'phi and omega scans'
_diffrn_radiation_monochromator graphite
_diffrn_radiation_source 'fine-focus sealed tube'
_diffrn_radiation_type MoK\a
_diffrn_radiation_wavelength 0.71073
_diffrn_reflns_av_R_equivalents 0.0717
_diffrn_reflns_av_sigmaI/netI 0.1002
_diffrn_reflns_limit_h_max 20
_diffrn_reflns_limit_h_min -20
_diffrn_reflns_limit_k_max 6
_diffrn_reflns_limit_k_min -6
_diffrn_reflns_limit_l_max 16
_diffrn_reflns_limit_l_min -16
_diffrn_reflns_number 5687
_diffrn_reflns_theta_full 24.95
_diffrn_reflns_theta_max 24.95
_diffrn_reflns_theta_min 2.66
_exptl_absorpt_coefficient_mu 0.166
_exptl_absorpt_correction_T_max 0.958
_exptl_absorpt_correction_T_min 0.946
_exptl_absorpt_correction_type multi-scan
_exptl_absorpt_process_details '(SADABS; Bruker, 2000)'
_exptl_crystal_colour white
_exptl_crystal_density_diffrn 1.283
_exptl_crystal_density_meas 1.283
_exptl_crystal_density_method 'not measured'
_exptl_crystal_description block
_exptl_crystal_F_000 476
_exptl_crystal_size_max 0.33
_exptl_crystal_size_mid 0.31
_exptl_crystal_size_min 0.28
_refine_diff_density_max 0.292
_refine_diff_density_min -0.191
_refine_diff_density_rms 0.039
_refine_ls_abs_structure_details 'Flack H D (1983), Acta Cryst. A39, 876-881'
_refine_ls_abs_structure_Flack 0.20(19)
_refine_ls_extinction_method none
_refine_ls_goodness_of_fit_ref 1.082
_refine_ls_hydrogen_treatment mixed
_refine_ls_matrix_type full
_refine_ls_number_parameters 150
_refine_ls_number_reflns 2058
_refine_ls_number_restraints 1
_refine_ls_restrained_S_all 1.082
_refine_ls_R_factor_all 0.1168
_refine_ls_R_factor_gt 0.0804
_refine_ls_shift/su_max 0.001
_refine_ls_shift/su_mean 0.000
_refine_ls_structure_factor_coef Fsqd
_refine_ls_weighting_details 'calc w=1/[\s^2^(Fo^2^)+(0.0269P)^2^+0.7341P] where P=(Fo^2^+2Fc^2^)/3'
_refine_ls_weighting_scheme calc
_refine_ls_wR_factor_gt 0.1166
_refine_ls_wR_factor_ref 0.1283
_reflns_number_gt 1406
_reflns_number_total 2058
_reflns_threshold_expression >2sigma(I)
_cod_data_source_file c7dt01279a2.cif
_cod_data_source_block mp865m
_cod_depositor_comments
;
The following automatic conversions were performed:

'_symmetry_cell_setting' value 'Monoclinic' changed to 'monoclinic'
according to
/home/data/users/saulius/crontab/automatic-downloads/rss-feeds/RSC/lib/dictionaries/cif_core.dic
dictionary named 'cif_core.dic' version 2.4.2 from 2011-04-26.

Automatic conversion script
Id: cif_fix_values 4973 2017-02-22 13:04:09Z antanas 
;
_cod_original_cell_volume 1171.5(8)
_cod_original_sg_symbol_H-M C2
_cod_database_code 7043524

loop_
_symmetry_equiv_pos_as_xyz
'x, y, z'
'-x, y, -z'
'x+1/2, y+1/2, z'
'-x+1/2, y+1/2, -z'

loop_
_atom_site_label
_atom_site_type_symbol
_atom_site_fract_x
_atom_site_fract_y
_atom_site_fract_z
_atom_site_U_iso_or_equiv
_atom_site_adp_type
_atom_site_occupancy
_atom_site_symmetry_multiplicity
_atom_site_calc_flag
_atom_site_refinement_flags
S1 S 0.5000 0.5733(3) 0.5000 0.0542(6) Uani 1 2 d S
N1 N 0.4935(2) 0.1364(6) 0.2640(3) 0.0450(11) Uani 1 1 d .
C13 C 0.4669(3) 0.2384(10) 0.3323(4) 0.0480(13) Uani 1 1 d .
O1 O 0.3927(2) 0.2154(7) 0.3145(2) 0.0609(11) Uani 1 1 d .
C1 C 0.6033(4) 0.3597(10) 0.2449(4) 0.0625(16) Uani 1 1 d .
H1 H 0.5612 0.4743 0.2019 0.075 Uiso 1 1 calc R
C7 C 0.4378(3) -0.0237(9) 0.1735(4) 0.0484(14) Uani 1 1 d .
C14 C 0.5376(3) 0.3718(10) 0.4333(4) 0.0568(15) Uani 1 1 d .
H14A H 0.5722 0.4623 0.4097 0.068 Uiso 1 1 calc R
H14B H 0.5759 0.2545 0.4886 0.068 Uiso 1 1 calc R
C2 C 0.5817(3) 0.1666(9) 0.2852(4) 0.0470(13) Uani 1 1 d .
C8 C 0.4262(3) 0.0122(11) 0.0683(4) 0.0678(17) Uani 1 1 d .
H8 H 0.4530 0.1418 0.0553 0.081 Uiso 1 1 calc R
C12 C 0.3966(3) -0.2152(9) 0.1908(4) 0.0543(14) Uani 1 1 d .
H12 H 0.4038 -0.2411 0.2617 0.065 Uiso 1 1 calc R
C3 C 0.6424(4) -0.0042(11) 0.3462(5) 0.0791(19) Uani 1 1 d .
H3 H 0.6272 -0.1370 0.3736 0.095 Uiso 1 1 calc R
C11 C 0.3451(3) -0.3677(10) 0.1034(5) 0.0672(17) Uani 1 1 d .
H11 H 0.3172 -0.4963 0.1153 0.081 Uiso 1 1 calc R
C6 C 0.6883(4) 0.3865(15) 0.2676(5) 0.088(2) Uani 1 1 d .
H6 H 0.7035 0.5212 0.2414 0.105 Uiso 1 1 calc R
C10 C 0.3344(4) -0.3317(13) -0.0009(5) 0.083(2) Uani 1 1 d .
H10 H 0.2995 -0.4357 -0.0599 0.100 Uiso 1 1 calc R
C9 C 0.3747(5) -0.1447(13) -0.0181(5) 0.088(2) Uani 1 1 d .
H9 H 0.3677 -0.1213 -0.0890 0.106 Uiso 1 1 calc R
C4 C 0.7261(4) 0.0200(16) 0.3671(6) 0.106(3) Uani 1 1 d .
H4 H 0.7675 -0.0979 0.4081 0.128 Uiso 1 1 calc R
C5 C 0.7495(4) 0.217(2) 0.3283(6) 0.105(3) Uani 1 1 d .
H5 H 0.8065 0.2335 0.3432 0.126 Uiso 1 1 calc R

loop_
_atom_site_aniso_label
_atom_site_aniso_U_11
_atom_site_aniso_U_22
_atom_site_aniso_U_33
_atom_site_aniso_U_23
_atom_site_aniso_U_13
_atom_site_aniso_U_12
S1 0.0736(14) 0.0541(14) 0.0392(10) 0.000 0.0318(10) 0.000
N1 0.042(2) 0.052(3) 0.042(2) -0.007(2) 0.022(2) -0.002(2)
C13 0.043(3) 0.064(4) 0.044(3) 0.011(3) 0.027(3) 0.003(3)
O1 0.043(2) 0.092(3) 0.056(2) -0.011(2) 0.0309(18) -0.007(2)
C1 0.062(4) 0.080(4) 0.057(4) -0.002(3) 0.039(3) -0.011(3)
C7 0.048(3) 0.057(4) 0.042(3) 0.003(3) 0.024(3) 0.002(3)
C14 0.051(3) 0.086(4) 0.037(3) -0.008(3) 0.026(3) -0.012(3)
C2 0.037(3) 0.061(4) 0.043(3) -0.004(3) 0.021(3) 0.000(3)
C8 0.077(4) 0.079(5) 0.050(3) -0.012(3) 0.034(3) -0.026(4)
C12 0.052(3) 0.060(4) 0.044(3) 0.009(3) 0.020(3) 0.003(3)
C3 0.049(4) 0.074(5) 0.092(5) 0.006(4) 0.020(3) 0.004(3)
C11 0.062(4) 0.064(4) 0.065(4) -0.007(3) 0.025(3) -0.014(3)
C6 0.074(5) 0.130(7) 0.085(5) -0.016(4) 0.059(4) -0.041(5)
C10 0.075(4) 0.099(6) 0.059(4) -0.018(4) 0.021(3) -0.006(4)
C9 0.117(6) 0.098(5) 0.059(4) -0.011(4) 0.051(4) -0.024(5)
C4 0.052(5) 0.124(8) 0.128(7) -0.018(6) 0.035(5) 0.012(4)
C5 0.052(4) 0.178(9) 0.103(6) -0.050(6) 0.053(5) -0.031(6)

loop_
_atom_type_symbol
_atom_type_description
_atom_type_scat_dispersion_real
_atom_type_scat_dispersion_imag
_atom_type_scat_source
C C 0.0033 0.0016 'International Tables Vol C Tables 4.2.6.8 and 6.1.1.4'
H H 0.0000 0.0000 'International Tables Vol C Tables 4.2.6.8 and 6.1.1.4'
N N 0.0061 0.0033 'International Tables Vol C Tables 4.2.6.8 and 6.1.1.4'
O O 0.0106 0.0060 'International Tables Vol C Tables 4.2.6.8 and 6.1.1.4'
S S 0.1246 0.1234 'International Tables Vol C Tables 4.2.6.8 and 6.1.1.4'

loop_
_geom_angle_atom_site_label_1
_geom_angle_atom_site_label_2
_geom_angle_atom_site_label_3
_geom_angle
_geom_angle_site_symmetry_3
C14 S1 C14 102.0(4) 2_656
C13 N1 C7 121.7(4) .
C13 N1 C2 121.8(4) .
C7 N1 C2 116.3(4) .
O1 C13 N1 122.2(5) .
O1 C13 C14 122.8(4) .
N1 C13 C14 114.9(4) .
C2 C1 C6 119.9(6) .
C2 C1 H1 120.1 .
C6 C1 H1 120.1 .
C8 C7 C12 119.2(5) .
C8 C7 N1 119.6(4) .
C12 C7 N1 121.2(4) .
C13 C14 S1 115.5(3) .
C13 C14 H14A 108.4 .
S1 C14 H14A 108.4 .
C13 C14 H14B 108.4 .
S1 C14 H14B 108.4 .
H14A C14 H14B 107.5 .
C1 C2 C3 120.4(5) .
C1 C2 N1 120.9(5) .
C3 C2 N1 118.6(5) .
C7 C8 C9 119.8(5) .
C7 C8 H8 120.1 .
C9 C8 H8 120.1 .
C11 C12 C7 120.0(5) .
C11 C12 H12 120.0 .
C7 C12 H12 120.0 .
C2 C3 C4 119.7(6) .
C2 C3 H3 120.1 .
C4 C3 H3 120.1 .
C10 C11 C12 120.4(5) .
C10 C11 H11 119.8 .
C12 C11 H11 119.8 .
C5 C6 C1 120.2(7) .
C5 C6 H6 119.9 .
C1 C6 H6 119.9 .
C9 C10 C11 119.7(6) .
C9 C10 H10 120.1 .
C11 C10 H10 120.1 .
C10 C9 C8 120.8(6) .
C10 C9 H9 119.6 .
C8 C9 H9 119.6 .
C3 C4 C5 120.6(7) .
C3 C4 H4 119.7 .
C5 C4 H4 119.7 .
C6 C5 C4 119.2(6) .
C6 C5 H5 120.4 .
C4 C5 H5 120.4 .

loop_
_geom_bond_atom_site_label_1
_geom_bond_atom_site_label_2
_geom_bond_distance
_geom_bond_site_symmetry_2
S1 C14 1.781(5) .
S1 C14 1.781(5) 2_656
N1 C13 1.374(5) .
N1 C7 1.438(5) .
N1 C2 1.449(5) .
C13 O1 1.220(5) .
C13 C14 1.511(6) .
C1 C2 1.351(6) .
C1 C6 1.384(7) .
C1 H1 0.9300 .
C7 C8 1.372(6) .
C7 C12 1.380(6) .
C14 H14A 0.9700 .
C14 H14B 0.9700 .
C2 C3 1.359(6) .
C8 C9 1.381(7) .
C8 H8 0.9300 .
C12 C11 1.373(6) .
C12 H12 0.9300 .
C3 C4 1.369(8) .
C3 H3 0.9300 .
C11 C10 1.367(7) .
C11 H11 0.9300 .
C6 C5 1.358(10) .
C6 H6 0.9300 .
C10 C9 1.350(8) .
C10 H10 0.9300 .
C9 H9 0.9300 .
C4 C5 1.371(9) .
C4 H4 0.9300 .
C5 H5 0.9300 .

loop_
_geom_torsion_atom_site_label_1
_geom_torsion_atom_site_label_2
_geom_torsion_atom_site_label_3
_geom_torsion_atom_site_label_4
_geom_torsion
_geom_torsion_site_symmetry_1
C7 N1 C13 O1 -6.3(7) .
C2 N1 C13 O1 179.4(5) .
C7 N1 C13 C14 171.4(4) .
C2 N1 C13 C14 -3.0(6) .
C13 N1 C7 C8 131.2(5) .
C2 N1 C7 C8 -54.1(6) .
C13 N1 C7 C12 -49.7(6) .
C2 N1 C7 C12 124.9(5) .
O1 C13 C14 S1 -19.4(7) .
N1 C13 C14 S1 163.0(3) .
C14 S1 C14 C13 71.8(4) 2_656
C6 C1 C2 C3 -1.3(8) .
C6 C1 C2 N1 179.1(4) .
C13 N1 C2 C1 -86.4(6) .
C7 N1 C2 C1 99.0(5) .
C13 N1 C2 C3 94.0(6) .
C7 N1 C2 C3 -80.6(5) .
C12 C7 C8 C9 -0.8(8) .
N1 C7 C8 C9 178.2(5) .
C8 C7 C12 C11 0.2(7) .
N1 C7 C12 C11 -178.8(4) .
C1 C2 C3 C4 0.2(8) .
N1 C2 C3 C4 179.8(5) .
C7 C12 C11 C10 0.3(8) .
C2 C1 C6 C5 1.5(9) .
C12 C11 C10 C9 -0.1(9) .
C11 C10 C9 C8 -0.5(10) .
C7 C8 C9 C10 1.0(10) .
C2 C3 C4 C5 0.8(10) .
C1 C6 C5 C4 -0.5(10) .
C3 C4 C5 C6 -0.6(11) .
